data_2300702
loop_
_publ_author_name
'Houben, Andreas'
'Meinerzhagen, Yannick'
'Nachtigall, Noah'
'Jacobs, Philipp'
'Dronskowski, Richard'

_publ_section_title
;
 POWTEX visits POWGEN.
;
_journal_issue 'Pt 3'
_journal_name_full 'Journal of applied crystallography'
_journal_page_first 633
_journal_page_last 642
_journal_paper_doi 10.1107/S1600576723002819
_journal_volume 56
_journal_year 2023
_chemical_formula_structural C
_chemical_formula_sum C
_chemical_formula_weight 12.01
_chemical_name_common Diamond
_chemical_name_systematic Carbon
_space_group_IT_number 227
_space_group_name_Hall '-F 4vw 2vw 3'
_space_group_name_H-M_alt 'F d -3 m :2'
_symmetry_cell_setting cubic
_symmetry_Int_Tables_number 227
_symmetry_space_group_name_Hall '-F 4vw 2vw 3'
_symmetry_space_group_name_H-M 'F d -3 m :2'
_audit_creation_date 2022-12-05T17:17
_audit_creation_method 'created in GSAS-II'
_audit_update_record '2022-12-05T17:17  Initial software-generated CIF'
_cell_angle_alpha 90
_cell_angle_beta 90
_cell_angle_gamma 90
_cell_formula_units_Z 8
_cell_length_a 3.566636(7)
_cell_length_b 3.566636(7)
_cell_length_c 3.566636(7)
_cell_measurement_temperature 293
_cell_volume 45.37079(15)
_computing_data_reduction 'PowderReduceP2D in Mantid'
_computing_structure_refinement 'GSAS-II (Toby & Von Dreele, J. Appl. Cryst. 46, 544-549, 2013)'
_diffrn_ambient_pressure 100
_diffrn_ambient_temperature 293
_diffrn_radiation_probe neutron
_diffrn_source 'neutron spallation source'
_exptl_crystal_density_diffrn 3.5168
_pd_block_id 2022-12-05T17:17|PTX_diamond_edge_20_200_2D|HoubenAndreas|POWTEX
_pd_calc_method 'Rietveld Refinement'
_pd_instr_dist_src/spec 60000
_pd_instr_location ' POWTEX-detector at POWGEN, SNS, ORNL, USA'
_pd_meas_number_of_points 343521
_pd_meas_scan_method tof
_pd_phase_name C1
_pd_proc_info_datetime 2022-12-05T17:17
_pd_proc_ls_background_function
;
Background functions: chebyshev, chebyshev function with 15 + 15 terms:
    0.420, 0.142, 0.094, 0.068, -0.159, -0.015, -0.010, 0.149, 
    0.063, -0.153, 0.098, -0.286, 0.064, 0.280, -0.165, 0.420, 
    -0.593, 0.202, 0.159, 0.868, -0.197, -1.147, -0.244, -0.435, 
    0.189, 0.775, 0.484, 0.837, -0.395, -0.782, 
;
_pd_proc_ls_pref_orient_corr 'March-Dollase correction coef. = 1.000 axis = [0, 0, 1]'
_pd_proc_ls_profile_function
;
Houben-Jacobs-Meinerzhagen function parameters for multi-dimensional data sets (pfType = 8)
   similar to Von Dreele-Jorgenson-Windsor function parameters
   alpha-0,alpha-1,beta-0,beta-1,beta-q,L2A,L2B,div,DthDet,Dtt,DL,DthF,Add,W-Pixel,W-Sample,Eta
303(6), 416(3), 335(11), 682(8), 0.000000, 0.810000, 0.000000, 0.001920, 0.006780, 0.000623, 0.002000, 1.03126(8), 0.001480, 0.000000, 0.004330, 0.210000, 
  Crystallite size in microns with "isotropic" model:
  parameters: Size, G/L mix
    1.000, 1.000, 
  Microstrain, "isotropic" model (10^6^ * delta Q/Q)
    parameters: Mustrain, G/L mix
    1000.000, 1.000, 

;
_pd_proc_ls_prof_R_factor 0.08431
_pd_proc_ls_prof_wR_expected 0.66284
_pd_proc_ls_prof_wR_factor 0.11027
_pd_spec_mount_mode transmission
_pd_spec_shape cylinder
_refine_ls_goodness_of_fit_all 0.166
_refine_ls_matrix_type full
_refine_ls_number_parameters 38
_refine_ls_R_Fsqd_factor 1.00000
_refine_ls_wR_factor_obs 0.11027
_reflns_d_resolution_high 0.174
_reflns_d_resolution_low 1.261
_reflns_limit_h_max 20
_reflns_limit_h_min 2
_reflns_limit_k_max 14
_reflns_limit_k_min 0
_reflns_limit_l_max 11
_reflns_limit_l_min 0
_reflns_number_total 256
_cod_data_source_file diamond_2D_without_pattern.cif
_cod_data_source_block PTX_diamond_edge_20_200_2D
_cod_depositor_comments
;Adding full bibliography for 2300700--2300703.cif.

 Adding full bibliography for 2300700--2300703.cif.
;
_cod_original_cell_volume 45.37078(26)
_cod_original_sg_symbol_Hall '-F 4vw 2vw'
_cod_original_sg_symbol_H-M 'F d -3 m'
_cod_original_formula_sum C1
_cod_database_code 2300702
_refine_ls_r_f_factor 0.99879
_gsas_proc_ls_prof_r_b_factor 0.07489
_gsas_proc_ls_prof_wr_b_factor 0.09124

loop_
_space_group_symop_id
_space_group_symop_operation_xyz
1 x,y,z
2 z,x,y
3 y,z,x
4 1/4+x,1/4+y,-z
5 -z,1/4+x,1/4+y
6 1/4+y,-z,1/4+x
7 1/4-z,1/2+x,3/4-y
8 3/4-y,1/4-z,1/2+x
9 1/2+y,1/4-z,3/4-x
10 3/4-x,1/2+y,1/4-z
11 1/4-z,3/4-x,1/2+y
12 1/2+x,3/4-y,1/4-z
13 y,x,z
14 z,y,x
15 x,z,y
16 1/4+y,1/4+x,-z
17 -z,1/4+y,1/4+x
18 1/4+x,-z,1/4+y
19 1/4-z,1/2+y,3/4-x
20 3/4-x,1/4-z,1/2+y
21 1/2+x,1/4-z,3/4-y
22 3/4-y,1/2+x,1/4-z
23 1/4-z,3/4-y,1/2+x
24 1/2+y,3/4-x,1/4-z
25 -x,-y,-z
26 -z,-x,-y
27 -y,-z,-x
28 3/4-x,3/4-y,z
29 z,3/4-x,3/4-y
30 3/4-y,z,3/4-x
31 3/4+z,1/2-x,1/4+y
32 1/4+y,3/4+z,1/2-x
33 1/2-y,3/4+z,1/4+x
34 1/4+x,1/2-y,3/4+z
35 3/4+z,1/4+x,1/2-y
36 1/2-x,1/4+y,3/4+z
37 -y,-x,-z
38 -z,-y,-x
39 -x,-z,-y
40 3/4-y,3/4-x,z
41 z,3/4-y,3/4-x
42 3/4-x,z,3/4-y
43 3/4+z,1/2-y,1/4+x
44 1/4+x,3/4+z,1/2-y
45 1/2-x,3/4+z,1/4+y
46 1/4+y,1/2-x,3/4+z
47 3/4+z,1/4+y,1/2-x
48 1/2-y,1/4+x,3/4+z
49 x,1/2+y,1/2+z
50 z,1/2+x,1/2+y
51 y,1/2+z,1/2+x
52 1/4+x,3/4+y,1/2-z
53 -z,3/4+x,3/4+y
54 1/4+y,1/2-z,3/4+x
55 1/4-z,x,1/4-y
56 3/4-y,3/4-z,x
57 1/2+y,3/4-z,1/4-x
58 3/4-x,y,3/4-z
59 1/4-z,1/4-x,y
60 1/2+x,1/4-y,3/4-z
61 y,1/2+x,1/2+z
62 z,1/2+y,1/2+x
63 x,1/2+z,1/2+y
64 1/4+y,3/4+x,1/2-z
65 -z,3/4+y,3/4+x
66 1/4+x,1/2-z,3/4+y
67 1/4-z,y,1/4-x
68 3/4-x,3/4-z,y
69 1/2+x,3/4-z,1/4-y
70 3/4-y,x,3/4-z
71 1/4-z,1/4-y,x
72 1/2+y,1/4-x,3/4-z
73 -x,1/2-y,1/2-z
74 -z,1/2-x,1/2-y
75 -y,1/2-z,1/2-x
76 3/4-x,1/4-y,1/2+z
77 z,1/4-x,1/4-y
78 3/4-y,1/2+z,1/4-x
79 3/4+z,-x,3/4+y
80 1/4+y,1/4+z,-x
81 1/2-y,1/4+z,3/4+x
82 1/4+x,-y,1/4+z
83 3/4+z,3/4+x,-y
84 1/2-x,3/4+y,1/4+z
85 -y,1/2-x,1/2-z
86 -z,1/2-y,1/2-x
87 -x,1/2-z,1/2-y
88 3/4-y,1/4-x,1/2+z
89 z,1/4-y,1/4-x
90 3/4-x,1/2+z,1/4-y
91 3/4+z,-y,3/4+x
92 1/4+x,1/4+z,-y
93 1/2-x,1/4+z,3/4+y
94 1/4+y,-x,1/4+z
95 3/4+z,3/4+y,-x
96 1/2-y,3/4+x,1/4+z
97 1/2+x,y,1/2+z
98 1/2+z,x,1/2+y
99 1/2+y,z,1/2+x
100 3/4+x,1/4+y,1/2-z
101 1/2-z,1/4+x,3/4+y
102 3/4+y,-z,3/4+x
103 3/4-z,1/2+x,1/4-y
104 1/4-y,1/4-z,x
105 y,1/4-z,1/4-x
106 1/4-x,1/2+y,3/4-z
107 3/4-z,3/4-x,y
108 x,3/4-y,3/4-z
109 1/2+y,x,1/2+z
110 1/2+z,y,1/2+x
111 1/2+x,z,1/2+y
112 3/4+y,1/4+x,1/2-z
113 1/2-z,1/4+y,3/4+x
114 3/4+x,-z,3/4+y
115 3/4-z,1/2+y,1/4-x
116 1/4-x,1/4-z,y
117 x,1/4-z,1/4-y
118 1/4-y,1/2+x,3/4-z
119 3/4-z,3/4-y,x
120 y,3/4-x,3/4-z
121 1/2-x,-y,1/2-z
122 1/2-z,-x,1/2-y
123 1/2-y,-z,1/2-x
124 1/4-x,3/4-y,1/2+z
125 1/2+z,3/4-x,1/4-y
126 1/4-y,z,1/4-x
127 1/4+z,1/2-x,3/4+y
128 3/4+y,3/4+z,-x
129 -y,3/4+z,3/4+x
130 3/4+x,1/2-y,1/4+z
131 1/4+z,1/4+x,-y
132 -x,1/4+y,1/4+z
133 1/2-y,-x,1/2-z
134 1/2-z,-y,1/2-x
135 1/2-x,-z,1/2-y
136 1/4-y,3/4-x,1/2+z
137 1/2+z,3/4-y,1/4-x
138 1/4-x,z,1/4-y
139 1/4+z,1/2-y,3/4+x
140 3/4+x,3/4+z,-y
141 -x,3/4+z,3/4+y
142 3/4+y,1/2-x,1/4+z
143 1/4+z,1/4+y,-x
144 -y,1/4+x,1/4+z
145 1/2+x,1/2+y,z
146 1/2+z,1/2+x,y
147 1/2+y,1/2+z,x
148 3/4+x,3/4+y,-z
149 1/2-z,3/4+x,1/4+y
150 3/4+y,1/2-z,1/4+x
151 3/4-z,x,3/4-y
152 1/4-y,3/4-z,1/2+x
153 y,3/4-z,3/4-x
154 1/4-x,y,1/4-z
155 3/4-z,1/4-x,1/2+y
156 x,1/4-y,1/4-z
157 1/2+y,1/2+x,z
158 1/2+z,1/2+y,x
159 1/2+x,1/2+z,y
160 3/4+y,3/4+x,-z
161 1/2-z,3/4+y,1/4+x
162 3/4+x,1/2-z,1/4+y
163 3/4-z,y,3/4-x
164 1/4-x,3/4-z,1/2+y
165 x,3/4-z,3/4-y
166 1/4-y,x,1/4-z
167 3/4-z,1/4-y,1/2+x
168 y,1/4-x,1/4-z
169 1/2-x,1/2-y,-z
170 1/2-z,1/2-x,-y
171 1/2-y,1/2-z,-x
172 1/4-x,1/4-y,z
173 1/2+z,1/4-x,3/4-y
174 1/4-y,1/2+z,3/4-x
175 1/4+z,-x,1/4+y
176 3/4+y,1/4+z,1/2-x
177 -y,1/4+z,1/4+x
178 3/4+x,-y,3/4+z
179 1/4+z,3/4+x,1/2-y
180 -x,3/4+y,3/4+z
181 1/2-y,1/2-x,-z
182 1/2-z,1/2-y,-x
183 1/2-x,1/2-z,-y
184 1/4-y,1/4-x,z
185 1/2+z,1/4-y,3/4-x
186 1/4-x,1/2+z,3/4-y
187 1/4+z,-y,1/4+x
188 3/4+x,1/4+z,1/2-y
189 -x,1/4+z,1/4+y
190 3/4+y,-x,3/4+z
191 1/4+z,3/4+y,1/2-x
192 -y,3/4+x,3/4+z

loop_
_atom_site_label
_atom_site_type_symbol
_atom_site_fract_x
_atom_site_fract_y
_atom_site_fract_z
_atom_site_occupancy
_atom_site_adp_type
_atom_site_U_iso_or_equiv
_atom_site_site_symmetry_multiplicity
C1 C 0.12500 0.12500 0.12500 1.000 Uiso 0.001710(4) 8

loop_
_atom_type_symbol
_atom_type_number_in_cell
_atom_type_scat_Cromer_Mann_a1
_atom_type_scat_Cromer_Mann_a2
_atom_type_scat_Cromer_Mann_a3
_atom_type_scat_Cromer_Mann_a4
_atom_type_scat_Cromer_Mann_b1
_atom_type_scat_Cromer_Mann_b2
_atom_type_scat_Cromer_Mann_b3
_atom_type_scat_Cromer_Mann_b4
_atom_type_scat_Cromer_Mann_c
_atom_type_scat_length_neutron
_atom_type_scat_source
C 8 2.31 1.02 1.5886 0.865 20.8439 10.2075 0.5687 51.6512 0.2156 0.6648 https://subversion.xray.aps.anl.gov/pyGSAS/trunk/atmdata.py

loop_
_geom_angle_atom_site_label_1
_geom_angle_atom_site_label_2
_geom_angle_atom_site_label_3
_geom_angle
_geom_angle_site_symmetry_1
_geom_angle_site_symmetry_2
_geom_angle_site_symmetry_3
_geom_angle_publ_flag
C1 C1 C1 109.471 4_555 1_555 5_555 yes
C1 C1 C1 109.471 4_555 1_555 6_555 yes
C1 C1 C1 109.471 5_555 1_555 6_555 yes
C1 C1 C1 109.471 4_555 1_555 25_555 yes
C1 C1 C1 109.471 5_555 1_555 25_555 yes
C1 C1 C1 109.471 6_555 1_555 25_555 yes

loop_
_geom_bond_atom_site_label_1
_geom_bond_atom_site_label_2
_geom_bond_distance
_geom_bond_site_symmetry_1
_geom_bond_site_symmetry_2
_geom_bond_publ_flag
C1 C1 1.5444 1_555 4_555 yes
C1 C1 1.5444 1_555 5_555 yes
C1 C1 1.5444 1_555 6_555 yes
C1 C1 1.5444 1_555 25_555 yes
